data_4510709
loop_
_publ_author_name
'Wu, Jing-Yun'
'Chao, Tzu-Ching'
'Zhong, Ming-Shiou'

_publ_section_title
;
 Influence of Counteranions on the Structural Modulation of
 Silver--Di(3-pyridylmethyl)amine Coordination Polymers
;
_journal_issue 7
_journal_name_full 'Crystal Growth &amp; Design'
_journal_page_first 2953
_journal_paper_doi 10.1021/cg400363e
_journal_volume 13
_journal_year 2013
_chemical_formula_sum 'C13 H14 Ag F3 N3 O3.5 S'
_chemical_formula_weight 465.20
_chemical_name_systematic
;
 ?
;
_space_group_IT_number 2
_symmetry_cell_setting triclinic
_symmetry_space_group_name_Hall '-P 1'
_symmetry_space_group_name_H-M 'P -1'
_atom_sites_solution_hydrogens geom
_atom_sites_solution_primary direct
_atom_sites_solution_secondary difmap
_audit_creation_method SHELXL-97
_cell_angle_alpha 100.775(2)
_cell_angle_beta 94.367(2)
_cell_angle_gamma 109.150(2)
_cell_formula_units_Z 8
_cell_length_a 11.2116(3)
_cell_length_b 14.9466(3)
_cell_length_c 21.4462(4)
_cell_measurement_reflns_used 16411
_cell_measurement_temperature 110(2)
_cell_measurement_theta_max 29.1429
_cell_measurement_theta_min 2.7527
_cell_volume 3298.33(14)
_computing_cell_refinement
;
CrysAlisPro, Oxford Diffraction Ltd.,
Version 1.171.33.66 (release 28-04-2010 CrysAlis171 .NET)
(compiled Apr 28 2010,14:27:37)
;
_computing_data_collection
;
CrysAlisPro, Oxford Diffraction Ltd.,
Version 1.171.33.66 (release 28-04-2010 CrysAlis171 .NET)
(compiled Apr 28 2010,14:27:37)
;
_computing_data_reduction
;
CrysAlisPro, Oxford Diffraction Ltd.,
Version 1.171.33.66 (release 28-04-2010 CrysAlis171 .NET)
(compiled Apr 28 2010,14:27:37)
;
_computing_structure_refinement 'SHELXL-97 (Sheldrick, 1997)'
_computing_structure_solution 'SHELXS-97 (Sheldrick, 1990)'
_diffrn_ambient_temperature 110(2)
_diffrn_measured_fraction_theta_full 0.999
_diffrn_measured_fraction_theta_max 0.855
_diffrn_measurement_device_type 'Xcalibur, Sapphire3, Gemini'
_diffrn_radiation_monochromator graphite
_diffrn_radiation_source 'Enhance (Mo) X-ray Source'
_diffrn_radiation_type MoK\a
_diffrn_radiation_wavelength 0.71073
_diffrn_reflns_av_R_equivalents 0.0216
_diffrn_reflns_av_sigmaI/netI 0.0476
_diffrn_reflns_limit_h_max 14
_diffrn_reflns_limit_h_min -15
_diffrn_reflns_limit_k_max 20
_diffrn_reflns_limit_k_min -19
_diffrn_reflns_limit_l_max 29
_diffrn_reflns_limit_l_min -27
_diffrn_reflns_number 29877
_diffrn_reflns_theta_full 26.00
_diffrn_reflns_theta_max 29.21
_diffrn_reflns_theta_min 2.76
_exptl_absorpt_coefficient_mu 1.401
_exptl_absorpt_correction_T_max 1.00000
_exptl_absorpt_correction_T_min 0.96074
_exptl_absorpt_correction_type multi-scan
_exptl_absorpt_process_details
;
CrysAlisPro, Oxford Diffraction Ltd.,
Version 1.171.33.66 (release 28-04-2010 CrysAlis171 .NET)
(compiled Apr 28 2010,14:27:37)
Empirical absorption correction using spherical harmonics,
 implemented in SCALE3 ABSPACK scaling algorithm.
;
_exptl_crystal_colour colorless
_exptl_crystal_density_diffrn 1.874
_exptl_crystal_density_method 'not measured'
_exptl_crystal_description prism
_exptl_crystal_F_000 1848
_exptl_crystal_size_max 0.30
_exptl_crystal_size_mid 0.20
_exptl_crystal_size_min 0.10
_refine_diff_density_max 3.317
_refine_diff_density_min -1.977
_refine_diff_density_rms 0.105
_refine_ls_extinction_method none
_refine_ls_goodness_of_fit_ref 1.032
_refine_ls_hydrogen_treatment constr
_refine_ls_matrix_type full
_refine_ls_number_parameters 945
_refine_ls_number_reflns 15301
_refine_ls_number_restraints 0
_refine_ls_restrained_S_all 1.032
_refine_ls_R_factor_all 0.0552
_refine_ls_R_factor_gt 0.0367
_refine_ls_shift/su_max 0.002
_refine_ls_shift/su_mean 0.000
_refine_ls_structure_factor_coef Fsqd
_refine_ls_weighting_details 'calc w=1/[\s^2^(Fo^2^)+(0.0511P)^2^+0.0000P] where P=(Fo^2^+2Fc^2^)/3'
_refine_ls_weighting_scheme calc
_refine_ls_wR_factor_gt 0.0902
_refine_ls_wR_factor_ref 0.0938
_reflns_number_gt 11148
_reflns_number_total 15301
_reflns_threshold_expression >2sigma(I)
_cod_data_source_file cg400363e_si_002.cif
_cod_data_source_block compound3
_cod_depositor_comments
;
The following automatic conversions were performed:

'_symmetry_cell_setting' value 'Triclinic' changed to 'triclinic'
according to
/usr/data/users/saulius/automatic-downloads/retrospective/ACS/lib/dictionaries/cif_core.dic
dictionary named 'cif_core.dic' version 2.4.2 from 2011-04-26.

Automatic conversion script
Id: cif_fix_values 2281 2013-09-26 08:29:07Z andrius 
;
_cod_original_cell_volume 3298.32(13)
_cod_original_sg_symbol_H-M P-1
_cod_original_formula_sum 'C13 H14 Ag F3 N3 O3.50 S'
_cod_database_code 4510709

loop_
_symmetry_equiv_pos_as_xyz
'x, y, z'
'-x, -y, -z'

loop_
_atom_site_label
_atom_site_type_symbol
_atom_site_fract_x
_atom_site_fract_y
_atom_site_fract_z
_atom_site_U_iso_or_equiv
_atom_site_adp_type
_atom_site_occupancy
_atom_site_symmetry_multiplicity
_atom_site_calc_flag
_atom_site_refinement_flags
_atom_site_disorder_assembly
_atom_site_disorder_group
Ag1 Ag 0.70210(3) 0.835072(17) 0.627720(12) 0.02143(7) Uani 1 1 d . . .
Ag2 Ag 0.84194(3) 1.001222(18) 0.887806(12) 0.02240(7) Uani 1 1 d . . .
Ag3 Ag 0.71790(3) 0.693103(18) 0.371814(11) 0.02018(7) Uani 1 1 d . . .
Ag4 Ag 0.47443(3) 0.55426(3) 0.123151(14) 0.04725(11) Uani 1 1 d . . .
N1 N 0.6087(3) 0.69058(18) 0.65567(12) 0.0178(6) Uani 1 1 d . . .
H101 H 0.6771 0.6992 0.6847 0.021 Uiso 1 1 d R . .
N2 N 0.6433(3) 0.9111(2) 0.82452(13) 0.0218(6) Uani 1 1 d . . .
N3 N 0.7466(3) 0.63180(19) 0.46005(12) 0.0190(6) Uani 1 1 d . . .
N4 N 0.8321(3) 0.85017(19) 0.36905(13) 0.0189(6) Uani 1 1 d . . .
H102 H 0.7952 0.8901 0.3909 0.023 Uiso 1 1 d R . .
N5 N 0.8692(3) 0.85299(19) 0.56807(13) 0.0204(6) Uani 1 1 d . . .
N6 N 0.5449(3) 0.7097(2) 0.18713(16) 0.0340(8) Uani 1 1 d . . .
N7 N 0.9912(3) 1.11828(19) 0.85266(13) 0.0201(6) Uani 1 1 d . . .
H103 H 1.0262 1.0825 0.8236 0.024 Uiso 1 1 d R . .
N8 N 0.7399(3) 0.99250(19) 0.67469(13) 0.0189(6) Uani 1 1 d . . .
N9 N 1.1955(3) 1.0441(2) 1.01831(13) 0.0220(7) Uani 1 1 d . . .
N10 N 0.2992(3) 0.4371(2) 0.13243(13) 0.0215(6) Uani 1 1 d . . .
H104 H 0.2405 0.4666 0.1359 0.026 Uiso 1 1 d R . .
N11 N 0.5095(3) 0.62021(19) 0.32357(13) 0.0197(6) Uani 1 1 d . . .
N12 N 0.3553(3) 0.4339(2) -0.07230(14) 0.0323(8) Uani 1 1 d . . .
C1 C 0.4990(3) 0.6861(2) 0.68991(16) 0.0222(8) Uani 1 1 d . . .
H1A H 0.4848 0.6343 0.7129 0.027 Uiso 1 1 calc R . .
H1B H 0.4235 0.6700 0.6588 0.027 Uiso 1 1 calc R . .
C2 C 0.5759(4) 0.6026(2) 0.60326(15) 0.0222(8) Uani 1 1 d . . .
H2A H 0.4969 0.5941 0.5771 0.027 Uiso 1 1 calc R . .
H2B H 0.5622 0.5462 0.6217 0.027 Uiso 1 1 calc R . .
C3 C 0.6240(4) 0.8273(2) 0.78272(16) 0.0230(8) Uani 1 1 d . . .
H3 H 0.6865 0.7991 0.7844 0.028 Uiso 1 1 calc R . .
C4 C 0.5162(3) 0.7803(2) 0.73715(15) 0.0186(7) Uani 1 1 d . . .
C5 C 0.4232(4) 0.8208(3) 0.73597(18) 0.0284(9) Uani 1 1 d . . .
H5 H 0.3494 0.7912 0.7061 0.034 Uiso 1 1 calc R . .
C6 C 0.4403(4) 0.9063(3) 0.7799(2) 0.0378(10) Uani 1 1 d . . .
H6 H 0.3775 0.9344 0.7802 0.045 Uiso 1 1 calc R . .
C7 C 0.5513(4) 0.9490(3) 0.82286(17) 0.0287(9) Uani 1 1 d . . .
H7 H 0.5626 1.0067 0.8520 0.034 Uiso 1 1 calc R . .
C8 C 0.6593(3) 0.6235(2) 0.50005(15) 0.0184(7) Uani 1 1 d . . .
H8 H 0.5815 0.6280 0.4858 0.022 Uiso 1 1 calc R . .
C9 C 0.6782(3) 0.6086(2) 0.56165(15) 0.0183(7) Uani 1 1 d . . .
C10 C 0.7950(4) 0.6021(2) 0.58190(16) 0.0231(8) Uani 1 1 d . . .
H10 H 0.8116 0.5918 0.6226 0.028 Uiso 1 1 calc R . .
C11 C 0.8860(4) 0.6110(2) 0.54195(17) 0.0258(8) Uani 1 1 d . . .
H11 H 0.9650 0.6075 0.5552 0.031 Uiso 1 1 calc R . .
C12 C 0.8576(3) 0.6252(2) 0.48144(16) 0.0221(8) Uani 1 1 d . . .
H12 H 0.9191 0.6304 0.4543 0.026 Uiso 1 1 calc R . .
C13 C 0.9619(3) 0.8844(2) 0.40478(16) 0.0213(8) Uani 1 1 d . . .
H13A H 1.0036 0.9522 0.4041 0.026 Uiso 1 1 calc R . .
H13B H 1.0099 0.8480 0.3828 0.026 Uiso 1 1 calc R . .
C14 C 0.8402(3) 0.8657(3) 0.30301(16) 0.0230(8) Uani 1 1 d . . .
H14A H 0.8897 0.8298 0.2821 0.028 Uiso 1 1 calc R . .
H14B H 0.8842 0.9342 0.3051 0.028 Uiso 1 1 calc R . .
C15 C 0.8636(3) 0.8628(2) 0.50719(15) 0.0186(7) Uani 1 1 d . . .
H15 H 0.7871 0.8614 0.4863 0.022 Uiso 1 1 calc R . .
C16 C 0.9675(3) 0.8748(2) 0.47377(15) 0.0185(7) Uani 1 1 d . . .
C17 C 1.0820(4) 0.8805(2) 0.50632(17) 0.0233(8) Uani 1 1 d . . .
H17 H 1.1541 0.8898 0.4860 0.028 Uiso 1 1 calc R . .
C18 C 1.0876(4) 0.8723(3) 0.56961(17) 0.0269(8) Uani 1 1 d . . .
H18 H 1.1640 0.8770 0.5925 0.032 Uiso 1 1 calc R . .
C19 C 0.9799(4) 0.8572(2) 0.59816(16) 0.0233(8) Uani 1 1 d . . .
H19 H 0.9842 0.8497 0.6403 0.028 Uiso 1 1 calc R . .
C20 C 0.6613(4) 0.7446(3) 0.22194(17) 0.0260(8) Uani 1 1 d . . .
H20 H 0.7120 0.7062 0.2173 0.031 Uiso 1 1 calc R . .
C21 C 0.7105(4) 0.8335(3) 0.26405(16) 0.0239(8) Uani 1 1 d . . .
C22 C 0.6352(4) 0.8906(3) 0.2700(2) 0.0368(10) Uani 1 1 d . . .
H22 H 0.6653 0.9519 0.2974 0.044 Uiso 1 1 calc R . .
C23 C 0.5146(5) 0.8556(3) 0.2348(3) 0.0508(13) Uani 1 1 d . . .
H23 H 0.4622 0.8928 0.2383 0.061 Uiso 1 1 calc R . .
C24 C 0.4735(4) 0.7649(3) 0.1944(2) 0.0498(13) Uani 1 1 d . . .
H24 H 0.3918 0.7414 0.1711 0.060 Uiso 1 1 calc R . .
C25 C 0.9434(4) 1.1821(2) 0.82125(16) 0.0232(8) Uani 1 1 d . . .
H25A H 1.0161 1.2331 0.8130 0.028 Uiso 1 1 calc R . .
H25B H 0.8999 1.2130 0.8509 0.028 Uiso 1 1 calc R . .
C26 C 1.0929(4) 1.1806(2) 0.90648(16) 0.0265(9) Uani 1 1 d . . .
H26A H 1.0547 1.2102 0.9397 0.032 Uiso 1 1 calc R . .
H26B H 1.1522 1.2324 0.8912 0.032 Uiso 1 1 calc R . .
C27 C 0.8190(3) 1.0356(2) 0.73026(15) 0.0195(7) Uani 1 1 d . . .
H27 H 0.8525 0.9975 0.7507 0.023 Uiso 1 1 calc R . .
C28 C 0.8535(3) 1.1329(2) 0.75895(15) 0.0178(7) Uani 1 1 d . . .
C29 C 0.8059(4) 1.1891(2) 0.72734(18) 0.0276(9) Uani 1 1 d . . .
H29 H 0.8275 1.2552 0.7448 0.033 Uiso 1 1 calc R . .
C30 C 0.7262(4) 1.1468(3) 0.6698(2) 0.0377(10) Uani 1 1 d . . .
H30 H 0.6936 1.1839 0.6479 0.045 Uiso 1 1 calc R . .
C31 C 0.6952(4) 1.0482(3) 0.64490(18) 0.0282(9) Uani 1 1 d . . .
H31 H 0.6413 1.0199 0.6060 0.034 Uiso 1 1 calc R . .
C32 C 1.1329(3) 1.0924(2) 0.99019(15) 0.0209(8) Uani 1 1 d . . .
H32 H 1.0651 1.1041 1.0083 0.025 Uiso 1 1 calc R . .
C33 C 1.1653(4) 1.1257(2) 0.93499(15) 0.0217(8) Uani 1 1 d . . .
C34 C 1.2665(4) 1.1085(3) 0.90932(18) 0.0356(10) Uani 1 1 d . . .
H34 H 1.2915 1.1310 0.8731 0.043 Uiso 1 1 calc R . .
C35 C 1.3306(5) 1.0586(4) 0.9367(2) 0.0451(12) Uani 1 1 d . . .
H35 H 1.3979 1.0455 0.9190 0.054 Uiso 1 1 calc R . .
C36 C 1.2923(4) 1.0277(3) 0.99217(18) 0.0319(9) Uani 1 1 d . . .
H36 H 1.3362 0.9944 1.0114 0.038 Uiso 1 1 calc R . .
C37 C 0.3125(4) 0.4041(3) 0.19278(16) 0.0276(9) Uani 1 1 d . . .
H37A H 0.3792 0.3759 0.1928 0.033 Uiso 1 1 calc R . .
H37B H 0.2331 0.3547 0.1961 0.033 Uiso 1 1 calc R . .
C38 C 0.2504(4) 0.3530(3) 0.07621(17) 0.0314(10) Uani 1 1 d . . .
H38A H 0.1649 0.3123 0.0798 0.038 Uiso 1 1 calc R . .
H38B H 0.3049 0.3141 0.0752 0.038 Uiso 1 1 calc R . .
C39 C 0.4725(4) 0.5417(2) 0.27497(15) 0.0214(8) Uani 1 1 d . . .
H39 H 0.5352 0.5211 0.2577 0.026 Uiso 1 1 calc R . .
C40 C 0.3456(4) 0.4892(2) 0.24881(15) 0.0214(8) Uani 1 1 d . . .
C41 C 0.2532(4) 0.5218(3) 0.27444(16) 0.0251(8) Uani 1 1 d . . .
H41 H 0.1674 0.4889 0.2581 0.030 Uiso 1 1 calc R . .
C42 C 0.2887(4) 0.6025(3) 0.32372(17) 0.0272(8) Uani 1 1 d . . .
H42 H 0.2275 0.6250 0.3411 0.033 Uiso 1 1 calc R . .
C43 C 0.4176(4) 0.6502(3) 0.34733(16) 0.0234(8) Uani 1 1 d . . .
H43 H 0.4414 0.7050 0.3808 0.028 Uiso 1 1 calc R . .
C44 C 0.3484(4) 0.3987(2) -0.01896(16) 0.0257(8) Uani 1 1 d . . .
H44 H 0.4148 0.3798 -0.0047 0.031 Uiso 1 1 calc R . .
C45 C 0.2484(4) 0.3892(3) 0.01576(17) 0.0264(8) Uani 1 1 d . . .
C46 C 0.1504(4) 0.4187(3) -0.00509(19) 0.0365(10) Uani 1 1 d . . .
H46 H 0.0815 0.4139 0.0173 0.044 Uiso 1 1 calc R . .
C47 C 0.1568(5) 0.4553(3) -0.0596(2) 0.0419(11) Uani 1 1 d . . .
H47 H 0.0922 0.4757 -0.0744 0.050 Uiso 1 1 calc R . .
C48 C 0.2589(4) 0.4614(3) -0.09187(19) 0.0376(11) Uani 1 1 d . . .
H48 H 0.2615 0.4856 -0.1289 0.045 Uiso 1 1 calc R . .
S1 S 0.41087(9) 0.81150(6) 0.52498(4) 0.02258(19) Uani 1 1 d . . .
F1 F 0.1730(3) 0.69809(19) 0.48280(15) 0.0619(8) Uani 1 1 d . . .
F2 F 0.3047(3) 0.62413(17) 0.48067(15) 0.0596(8) Uani 1 1 d . . .
F3 F 0.2505(3) 0.6755(2) 0.56828(13) 0.0761(11) Uani 1 1 d . . .
O1 O 0.5185(3) 0.7845(2) 0.5376(2) 0.0645(11) Uani 1 1 d . . .
O2 O 0.3840(3) 0.8749(2) 0.57590(15) 0.0469(8) Uani 1 1 d . . .
O3 O 0.3994(3) 0.8357(2) 0.46333(14) 0.0452(8) Uani 1 1 d . . .
C51 C 0.2771(4) 0.6965(3) 0.51342(18) 0.0287(9) Uani 1 1 d . . .
S2 S 0.90295(10) 0.58748(6) 0.28281(4) 0.0247(2) Uani 1 1 d . . .
F4 F 0.9680(3) 0.4502(2) 0.31839(16) 0.0637(9) Uani 1 1 d . . .
F5 F 0.7923(3) 0.39979(17) 0.25388(14) 0.0583(8) Uani 1 1 d . . .
F6 F 0.7987(2) 0.46584(17) 0.35250(12) 0.0456(7) Uani 1 1 d . . .
O4 O 0.7811(3) 0.5953(3) 0.26893(16) 0.0521(9) Uani 1 1 d . . .
O5 O 0.9790(3) 0.65385(19) 0.34049(13) 0.0504(9) Uani 1 1 d . . .
O6 O 0.9708(3) 0.57952(19) 0.22930(12) 0.0354(7) Uani 1 1 d . . .
C52 C 0.8642(4) 0.4707(3) 0.3032(2) 0.0332(9) Uani 1 1 d . . .
S3 S -0.03051(10) 0.84747(7) 0.78703(4) 0.0287(2) Uani 1 1 d . . .
F7 F 0.1791(3) 0.8394(2) 0.84228(17) 0.0722(10) Uani 1 1 d . . .
F8 F 0.0284(3) 0.70112(18) 0.80985(16) 0.0604(8) Uani 1 1 d . . .
F9 F 0.1283(3) 0.7747(2) 0.73805(16) 0.0664(9) Uani 1 1 d . . .
O7 O -0.1232(3) 0.7804(2) 0.73452(12) 0.0374(7) Uani 1 1 d . . .
O8 O 0.0426(3) 0.93850(18) 0.77432(12) 0.0345(7) Uani 1 1 d . . .
O9 O -0.0756(3) 0.85344(19) 0.84941(13) 0.0384(7) Uani 1 1 d . . .
C53 C 0.0829(5) 0.7861(3) 0.7946(3) 0.0465(12) Uani 1 1 d . . .
S4 S 0.7790(2) 0.23339(14) -0.03133(9) 0.0347(5) Uani 0.55 1 d P A 1
F10 F 0.6235(9) 0.1681(7) 0.0477(6) 0.050(2) Uani 0.55 1 d P A 1
F11 F 0.7461(9) 0.3144(10) 0.0811(6) 0.059(3) Uani 0.55 1 d P A 1
F12 F 0.5907(6) 0.2819(5) 0.0072(4) 0.0762(18) Uani 0.55 1 d P A 1
O10 O 0.840(2) 0.332(2) -0.0479(12) 0.037(3) Uani 0.55 1 d P A 1
O11 O 0.7012(7) 0.1557(5) -0.0792(3) 0.0429(18) Uiso 0.55 1 d P A 1
O12 O 0.8780(7) 0.2090(6) 0.0016(4) 0.0537(19) Uani 0.55 1 d P A 1
C54 C 0.6818(11) 0.2494(6) 0.0307(4) 0.039(2) Uani 0.55 1 d P A 1
S4' S 0.7135(3) 0.26424(18) -0.04314(11) 0.0339(5) Uani 0.45 1 d P B 2
F10' F 0.8563(10) 0.2151(6) 0.0382(4) 0.069(2) Uani 0.45 1 d P B 2
F11' F 0.8092(13) 0.3362(12) 0.0799(8) 0.081(5) Uani 0.45 1 d P B 2
F12' F 0.6715(15) 0.1954(11) 0.0596(8) 0.098(6) Uani 0.45 1 d P B 2
O10' O 0.6193(8) 0.3079(6) -0.0372(4) 0.061(2) Uani 0.45 1 d P B 2
O11' O 0.6614(8) 0.1671(6) -0.0804(4) 0.043(2) Uiso 0.45 1 d P B 2
O12' O 0.811(3) 0.318(3) -0.0585(16) 0.046(6) Uani 0.45 1 d P B 2
C54' C 0.7706(17) 0.2518(9) 0.0378(5) 0.052(3) Uani 0.45 1 d P B 2
O21 O 0.6425(3) 0.93773(19) 0.42639(14) 0.0390(7) Uani 1 1 d . . .
H105 H 0.5766 0.8999 0.4406 0.058 Uiso 1 1 d R . .
H106 H 0.6267 0.9984 0.4301 0.058 Uiso 1 1 d R . .
O22 O 0.8561(3) 0.4415(2) 0.85853(14) 0.0528(9) Uani 1 1 d . . .
H107 H 0.8508 0.4118 0.8868 0.079 Uiso 1 1 d R . .
H108 H 0.9038 0.4248 0.8324 0.079 Uiso 1 1 d R . .

loop_
_atom_site_aniso_label
_atom_site_aniso_U_11
_atom_site_aniso_U_22
_atom_site_aniso_U_33
_atom_site_aniso_U_23
_atom_site_aniso_U_13
_atom_site_aniso_U_12
Ag1 0.02708(15) 0.01384(12) 0.01759(12) 0.00103(9) 0.00202(11) 0.00121(11)
Ag2 0.02634(15) 0.02074(14) 0.01578(12) 0.00423(10) 0.00258(11) 0.00259(11)
Ag3 0.02301(14) 0.01761(13) 0.01568(12) 0.00360(9) 0.00222(10) 0.00177(11)
Ag4 0.0362(2) 0.0547(2) 0.02045(15) 0.00916(14) -0.00157(13) -0.02298(17)
N1 0.0231(16) 0.0116(13) 0.0131(13) -0.0014(10) -0.0003(12) 0.0017(12)
N2 0.0257(17) 0.0183(14) 0.0172(14) 0.0008(11) 0.0019(12) 0.0042(13)
N3 0.0220(16) 0.0151(14) 0.0145(13) -0.0013(11) 0.0006(12) 0.0022(12)
N4 0.0215(16) 0.0174(14) 0.0176(14) 0.0045(11) 0.0067(12) 0.0052(12)
N5 0.0257(17) 0.0118(13) 0.0186(14) 0.0011(11) 0.0021(13) 0.0013(12)
N6 0.0303(19) 0.0279(17) 0.0356(19) 0.0176(15) -0.0077(15) -0.0037(15)
N7 0.0247(16) 0.0168(14) 0.0152(13) 0.0009(11) 0.0011(12) 0.0043(12)
N8 0.0200(15) 0.0146(13) 0.0186(14) 0.0023(11) 0.0019(12) 0.0025(12)
N9 0.0230(16) 0.0225(15) 0.0163(14) 0.0020(12) 0.0015(12) 0.0042(13)
N10 0.0223(16) 0.0214(15) 0.0151(13) -0.0001(11) 0.0017(12) 0.0025(13)
N11 0.0240(16) 0.0173(14) 0.0158(13) 0.0061(11) 0.0036(12) 0.0029(13)
N12 0.034(2) 0.0277(17) 0.0182(15) 0.0017(13) -0.0040(14) -0.0075(15)
C1 0.0218(19) 0.0165(17) 0.0220(17) 0.0008(13) 0.0010(15) 0.0011(15)
C2 0.029(2) 0.0135(16) 0.0155(16) 0.0002(13) 0.0020(15) -0.0020(15)
C3 0.027(2) 0.0176(17) 0.0221(17) 0.0028(14) 0.0028(15) 0.0060(15)
C4 0.0236(19) 0.0135(16) 0.0151(15) 0.0039(12) 0.0027(14) 0.0015(14)
C5 0.024(2) 0.0206(18) 0.033(2) 0.0005(15) -0.0031(17) 0.0034(16)
C6 0.032(2) 0.026(2) 0.051(3) -0.0039(19) -0.002(2) 0.0134(19)
C7 0.032(2) 0.0197(18) 0.0276(19) -0.0079(15) 0.0035(17) 0.0072(17)
C8 0.0222(18) 0.0147(16) 0.0164(16) 0.0006(12) 0.0013(14) 0.0059(14)
C9 0.0272(19) 0.0077(14) 0.0149(15) -0.0016(12) 0.0003(14) 0.0023(14)
C10 0.030(2) 0.0192(17) 0.0173(16) 0.0039(13) -0.0020(15) 0.0068(16)
C11 0.026(2) 0.0219(18) 0.0273(19) 0.0028(15) -0.0021(16) 0.0076(16)
C12 0.0209(19) 0.0162(17) 0.0238(18) 0.0000(13) 0.0041(15) 0.0017(15)
C13 0.0212(19) 0.0169(17) 0.0200(17) 0.0014(13) 0.0040(15) 0.0002(15)
C14 0.0210(19) 0.0244(18) 0.0190(17) 0.0055(14) 0.0048(15) 0.0012(15)
C15 0.0215(18) 0.0110(15) 0.0182(16) -0.0003(12) 0.0004(14) 0.0016(14)
C16 0.0226(18) 0.0091(15) 0.0188(16) 0.0009(12) 0.0036(14) 0.0000(14)
C17 0.0195(18) 0.0190(17) 0.0286(19) 0.0039(14) 0.0045(15) 0.0037(15)
C18 0.023(2) 0.0274(19) 0.0258(19) 0.0055(15) -0.0034(16) 0.0040(16)
C19 0.029(2) 0.0200(17) 0.0165(16) 0.0031(13) -0.0022(15) 0.0047(16)
C20 0.024(2) 0.0264(19) 0.0255(18) 0.0146(15) 0.0032(16) 0.0021(16)
C21 0.026(2) 0.0229(18) 0.0227(18) 0.0132(15) 0.0053(15) 0.0036(16)
C22 0.040(3) 0.030(2) 0.044(2) 0.0144(19) 0.011(2) 0.012(2)
C23 0.035(3) 0.045(3) 0.081(4) 0.035(3) 0.008(3) 0.016(2)
C24 0.026(2) 0.042(3) 0.074(4) 0.032(3) -0.009(2) -0.004(2)
C25 0.031(2) 0.0148(16) 0.0175(16) 0.0016(13) -0.0010(15) 0.0022(15)
C26 0.032(2) 0.0184(17) 0.0180(17) 0.0000(14) -0.0036(16) -0.0024(16)
C27 0.027(2) 0.0170(16) 0.0141(15) 0.0054(13) 0.0030(14) 0.0061(15)
C28 0.0166(17) 0.0187(16) 0.0140(15) 0.0016(13) 0.0033(13) 0.0018(14)
C29 0.029(2) 0.0124(16) 0.034(2) -0.0035(15) -0.0046(17) 0.0043(16)
C30 0.042(3) 0.024(2) 0.043(2) 0.0005(17) -0.019(2) 0.0145(19)
C31 0.025(2) 0.0233(19) 0.029(2) -0.0001(15) -0.0105(16) 0.0067(16)
C32 0.0219(19) 0.0164(16) 0.0170(16) 0.0005(13) 0.0012(14) -0.0009(14)
C33 0.0239(19) 0.0183(17) 0.0138(15) 0.0014(13) -0.0030(14) -0.0020(15)
C34 0.041(3) 0.050(3) 0.0197(18) 0.0164(18) 0.0120(18) 0.015(2)
C35 0.044(3) 0.071(3) 0.036(2) 0.024(2) 0.023(2) 0.030(3)
C36 0.030(2) 0.046(2) 0.0255(19) 0.0125(17) 0.0067(17) 0.017(2)
C37 0.030(2) 0.0219(18) 0.0220(18) 0.0046(14) 0.0035(16) -0.0021(16)
C38 0.038(2) 0.0218(19) 0.0214(18) 0.0001(14) 0.0060(17) -0.0050(17)
C39 0.0252(19) 0.0208(17) 0.0184(16) 0.0089(14) 0.0068(15) 0.0053(15)
C40 0.0251(19) 0.0188(17) 0.0159(16) 0.0061(13) 0.0038(14) 0.0005(15)
C41 0.0216(19) 0.032(2) 0.0174(17) 0.0083(15) 0.0051(15) 0.0024(16)
C42 0.027(2) 0.035(2) 0.0237(18) 0.0088(16) 0.0089(16) 0.0145(18)
C43 0.029(2) 0.0225(18) 0.0172(16) 0.0027(14) 0.0039(15) 0.0085(16)
C44 0.024(2) 0.0216(18) 0.0209(17) 0.0013(14) -0.0028(15) -0.0036(16)
C45 0.026(2) 0.0192(18) 0.0215(18) -0.0048(14) -0.0002(16) -0.0026(16)
C46 0.031(2) 0.035(2) 0.029(2) -0.0104(17) -0.0019(18) 0.0043(19)
C47 0.047(3) 0.039(2) 0.035(2) -0.0053(19) -0.017(2) 0.020(2)
C48 0.045(3) 0.030(2) 0.029(2) 0.0058(17) -0.009(2) 0.004(2)
S1 0.0188(4) 0.0200(4) 0.0244(4) -0.0006(3) -0.0031(4) 0.0055(4)
F1 0.0332(15) 0.0427(15) 0.091(2) 0.0142(15) -0.0195(15) -0.0044(13)
F2 0.0533(18) 0.0218(12) 0.091(2) -0.0068(13) 0.0114(16) 0.0073(13)
F3 0.097(3) 0.0588(18) 0.0399(16) 0.0120(14) 0.0166(16) -0.0179(18)
O1 0.037(2) 0.0448(19) 0.101(3) -0.0084(19) -0.019(2) 0.0201(16)
O2 0.046(2) 0.0395(17) 0.0449(18) -0.0060(14) 0.0058(15) 0.0102(15)
O3 0.0412(19) 0.0427(17) 0.0429(18) 0.0150(14) 0.0024(15) 0.0008(15)
C51 0.030(2) 0.026(2) 0.0249(19) 0.0037(15) -0.0020(17) 0.0056(17)
S2 0.0313(5) 0.0227(4) 0.0225(4) 0.0052(3) 0.0097(4) 0.0110(4)
F4 0.0502(18) 0.0620(18) 0.103(2) 0.0496(18) 0.0209(17) 0.0319(16)
F5 0.0606(19) 0.0257(13) 0.0683(19) -0.0098(12) 0.0206(16) -0.0026(13)
F6 0.0455(16) 0.0349(13) 0.0478(15) 0.0154(11) 0.0198(13) -0.0035(12)
O4 0.044(2) 0.072(2) 0.061(2) 0.0311(18) 0.0175(17) 0.0363(18)
O5 0.074(2) 0.0240(14) 0.0304(15) -0.0022(12) 0.0133(16) -0.0092(15)
O6 0.0401(18) 0.0355(15) 0.0327(15) 0.0075(12) 0.0205(13) 0.0128(14)
C52 0.025(2) 0.028(2) 0.044(2) 0.0084(18) 0.0094(19) 0.0039(18)
S3 0.0297(5) 0.0271(5) 0.0270(5) 0.0059(4) -0.0005(4) 0.0079(4)
F7 0.0309(15) 0.0671(19) 0.110(3) 0.0350(19) -0.0266(16) 0.0056(14)
F8 0.0445(17) 0.0328(14) 0.117(3) 0.0335(16) 0.0181(17) 0.0204(13)
F9 0.0456(18) 0.0649(19) 0.088(2) 0.0027(16) 0.0392(17) 0.0195(15)
O7 0.0264(15) 0.0536(18) 0.0197(13) -0.0007(12) -0.0008(12) 0.0036(14)
O8 0.0475(19) 0.0261(14) 0.0302(14) 0.0080(11) 0.0079(13) 0.0118(13)
O9 0.0443(18) 0.0348(15) 0.0338(15) 0.0026(12) 0.0140(14) 0.0117(14)
C53 0.036(3) 0.033(2) 0.070(3) 0.011(2) 0.006(2) 0.011(2)
S4 0.0455(13) 0.0252(9) 0.0278(10) 0.0033(7) 0.0107(9) 0.0055(9)
F10 0.051(5) 0.045(5) 0.059(5) 0.021(4) 0.026(4) 0.013(4)
F11 0.083(7) 0.059(7) 0.029(3) -0.005(4) 0.008(5) 0.024(6)
F12 0.054(4) 0.085(4) 0.115(6) 0.036(4) 0.017(4) 0.050(4)
O10 0.032(8) 0.027(7) 0.041(7) 0.002(5) 0.003(7) -0.003(6)
O12 0.050(4) 0.068(5) 0.062(5) 0.029(4) 0.021(4) 0.035(4)
C54 0.050(6) 0.025(4) 0.037(5) 0.002(4) 0.011(5) 0.010(5)
S4' 0.0347(14) 0.0331(13) 0.0239(11) -0.0022(9) 0.0037(10) 0.0037(12)
F10' 0.099(7) 0.056(5) 0.053(5) 0.016(4) 0.004(5) 0.027(5)
F11' 0.135(13) 0.047(7) 0.036(5) -0.019(4) -0.022(9) 0.021(9)
F12' 0.142(15) 0.078(10) 0.053(8) 0.026(7) 0.046(9) -0.001(8)
O10' 0.042(5) 0.080(6) 0.048(5) -0.007(4) 0.010(4) 0.016(4)
O12' 0.045(13) 0.026(10) 0.053(11) 0.011(8) -0.008(8) -0.003(8)
C54' 0.075(10) 0.035(6) 0.035(6) 0.000(5) 0.015(7) 0.007(7)
O21 0.0297(16) 0.0261(14) 0.064(2) 0.0111(14) 0.0220(15) 0.0102(13)
O22 0.065(2) 0.090(3) 0.0369(17) 0.0302(17) 0.0266(17) 0.058(2)

loop_
_atom_type_symbol
_atom_type_description
_atom_type_scat_dispersion_real
_atom_type_scat_dispersion_imag
_atom_type_scat_source
C C 0.0033 0.0016 'International Tables Vol C Tables 4.2.6.8 and 6.1.1.4'
H H 0.0000 0.0000 'International Tables Vol C Tables 4.2.6.8 and 6.1.1.4'
N N 0.0061 0.0033 'International Tables Vol C Tables 4.2.6.8 and 6.1.1.4'
O O 0.0106 0.0060 'International Tables Vol C Tables 4.2.6.8 and 6.1.1.4'
Ag Ag -0.8971 1.1015 'International Tables Vol C Tables 4.2.6.8 and 6.1.1.4'
F F 0.0171 0.0103 'International Tables Vol C Tables 4.2.6.8 and 6.1.1.4'
S S 0.1246 0.1234 'International Tables Vol C Tables 4.2.6.8 and 6.1.1.4'

loop_
_geom_angle_atom_site_label_1
_geom_angle_atom_site_label_2
_geom_angle_atom_site_label_3
_geom_angle
_geom_angle_site_symmetry_1
_geom_angle_site_symmetry_3
N8 Ag1 N1 134.26(9) . .
N8 Ag1 N5 100.30(10) . .
N1 Ag1 N5 119.66(10) . .
N8 Ag1 O1 107.20(11) . .
N1 Ag1 O1 88.45(11) . .
N5 Ag1 O1 99.34(12) . .
N9 Ag2 N7 137.79(10) 2_777 .
N9 Ag2 N2 100.09(10) 2_777 .
N7 Ag2 N2 120.86(10) . .
N4 Ag3 N11 120.93(10) . .
N4 Ag3 N3 121.37(10) . .
N11 Ag3 N3 109.16(9) . .
N10 Ag4 N12 136.85(11) . 2_665
N10 Ag4 N6 123.73(12) . .
N12 Ag4 N6 98.67(12) 2_665 .
C1 N1 C2 110.0(3) . .
C1 N1 Ag1 114.6(2) . .
C2 N1 Ag1 115.54(18) . .
C1 N1 H101 108.3 . .
C2 N1 H101 113.8 . .
Ag1 N1 H101 93.6 . .
C7 N2 C3 117.5(3) . .
C7 N2 Ag2 120.0(2) . .
C3 N2 Ag2 121.8(3) . .
C12 N3 C8 117.1(3) . .
C12 N3 Ag3 123.0(2) . .
C8 N3 Ag3 118.1(2) . .
C13 N4 C14 108.9(3) . .
C13 N4 Ag3 112.4(2) . .
C14 N4 Ag3 113.3(2) . .
C13 N4 H102 103.4 . .
C14 N4 H102 109.8 . .
Ag3 N4 H102 108.5 . .
C19 N5 C15 118.2(3) . .
C19 N5 Ag1 116.6(2) . .
C15 N5 Ag1 125.2(2) . .
C24 N6 C20 117.4(4) . .
C24 N6 Ag4 123.5(3) . .
C20 N6 Ag4 119.0(3) . .
C25 N7 C26 108.0(3) . .
C25 N7 Ag2 116.1(2) . .
C26 N7 Ag2 110.33(19) . .
C25 N7 H103 110.3 . .
C26 N7 H103 108.7 . .
Ag2 N7 H103 103.2 . .
C31 N8 C27 117.5(3) . .
C31 N8 Ag1 121.1(2) . .
C27 N8 Ag1 121.0(2) . .
C36 N9 C32 118.3(3) . .
C36 N9 Ag2 117.1(2) . 2_777
C32 N9 Ag2 124.4(2) . 2_777
C37 N10 C38 110.9(3) . .
C37 N10 Ag4 112.0(2) . .
C38 N10 Ag4 115.0(2) . .
C37 N10 H104 106.6 . .
C38 N10 H104 108.0 . .
Ag4 N10 H104 103.6 . .
C39 N11 C43 117.4(3) . .
C39 N11 Ag3 121.9(3) . .
C43 N11 Ag3 120.5(2) . .
C44 N12 C48 117.3(4) . .
C44 N12 Ag4 119.3(3) . 2_665
C48 N12 Ag4 123.4(3) . 2_665
N1 C1 C4 113.5(3) . .
N1 C1 H1A 108.9 . .
C4 C1 H1A 108.9 . .
N1 C1 H1B 108.9 . .
C4 C1 H1B 108.9 . .
H1A C1 H1B 107.7 . .
N1 C2 C9 112.3(3) . .
N1 C2 H2A 109.1 . .
C9 C2 H2A 109.1 . .
N1 C2 H2B 109.1 . .
C9 C2 H2B 109.1 . .
H2A C2 H2B 107.9 . .
N2 C3 C4 123.6(4) . .
N2 C3 H3 118.2 . .
C4 C3 H3 118.2 . .
C5 C4 C3 118.0(3) . .
C5 C4 C1 120.1(3) . .
C3 C4 C1 122.0(3) . .
C4 C5 C6 119.2(4) . .
C4 C5 H5 120.4 . .
C6 C5 H5 120.4 . .
C7 C6 C5 119.0(4) . .
C7 C6 H6 120.5 . .
C5 C6 H6 120.5 . .
N2 C7 C6 122.7(3) . .
N2 C7 H7 118.7 . .
C6 C7 H7 118.7 . .
N3 C8 C9 123.9(3) . .
N3 C8 H8 118.0 . .
C9 C8 H8 118.0 . .
C10 C9 C8 117.1(3) . .
C10 C9 C2 123.0(3) . .
C8 C9 C2 119.9(3) . .
C11 C10 C9 120.0(3) . .
C11 C10 H10 120.0 . .
C9 C10 H10 120.0 . .
C10 C11 C12 118.5(4) . .
C10 C11 H11 120.8 . .
C12 C11 H11 120.8 . .
N3 C12 C11 123.4(3) . .
N3 C12 H12 118.3 . .
C11 C12 H12 118.3 . .
N4 C13 C16 114.5(3) . .
N4 C13 H13A 108.6 . .
C16 C13 H13A 108.6 . .
N4 C13 H13B 108.6 . .
C16 C13 H13B 108.6 . .
H13A C13 H13B 107.6 . .
N4 C14 C21 111.7(3) . .
N4 C14 H14A 109.3 . .
C21 C14 H14A 109.3 . .
N4 C14 H14B 109.3 . .
C21 C14 H14B 109.3 . .
H14A C14 H14B 107.9 . .
N5 C15 C16 122.9(3) . .
N5 C15 H15 118.5 . .
C16 C15 H15 118.5 . .
C17 C16 C15 117.8(3) . .
C17 C16 C13 118.8(3) . .
C15 C16 C13 123.4(3) . .
C16 C17 C18 118.9(3) . .
C16 C17 H17 120.5 . .
C18 C17 H17 120.5 . .
C19 C18 C17 119.5(4) . .
C19 C18 H18 120.2 . .
C17 C18 H18 120.2 . .
N5 C19 C18 122.6(3) . .
N5 C19 H19 118.7 . .
C18 C19 H19 118.7 . .
N6 C20 C21 124.1(4) . .
N6 C20 H20 117.9 . .
C21 C20 H20 117.9 . .
C20 C21 C22 117.5(4) . .
C20 C21 C14 120.7(4) . .
C22 C21 C14 121.8(4) . .
C23 C22 C21 119.3(4) . .
C23 C22 H22 120.4 . .
C21 C22 H22 120.4 . .
C24 C23 C22 118.8(5) . .
C24 C23 H23 120.6 . .
C22 C23 H23 120.6 . .
N6 C24 C23 122.9(4) . .
N6 C24 H24 118.5 . .
C23 C24 H24 118.5 . .
N7 C25 C28 115.6(3) . .
N7 C25 H25A 108.4 . .
C28 C25 H25A 108.4 . .
N7 C25 H25B 108.4 . .
C28 C25 H25B 108.4 . .
H25A C25 H25B 107.4 . .
N7 C26 C33 113.0(3) . .
N7 C26 H26A 109.0 . .
C33 C26 H26A 109.0 . .
N7 C26 H26B 109.0 . .
C33 C26 H26B 109.0 . .
H26A C26 H26B 107.8 . .
N8 C27 C28 123.9(3) . .
N8 C27 H27 118.0 . .
C28 C27 H27 118.0 . .
C29 C28 C27 117.5(3) . .
C29 C28 C25 118.2(3) . .
C27 C28 C25 124.3(3) . .
C30 C29 C28 119.6(3) . .
C30 C29 H29 120.2 . .
C28 C29 H29 120.2 . .
C29 C30 C31 119.0(4) . .
C29 C30 H30 120.5 . .
C31 C30 H30 120.5 . .
N8 C31 C30 122.4(3) . .
N8 C31 H31 118.8 . .
C30 C31 H31 118.8 . .
N9 C32 C33 122.8(3) . .
N9 C32 H32 118.6 . .
C33 C32 H32 118.6 . .
C34 C33 C32 117.8(3) . .
C34 C33 C26 122.0(3) . .
C32 C33 C26 120.2(3) . .
C35 C34 C33 120.4(3) . .
C35 C34 H34 119.8 . .
C33 C34 H34 119.8 . .
C34 C35 C36 118.3(4) . .
C34 C35 H35 120.8 . .
C36 C35 H35 120.8 . .
N9 C36 C35 122.4(4) . .
N9 C36 H36 118.8 . .
C35 C36 H36 118.8 . .
N10 C37 C40 109.2(3) . .
N10 C37 H37A 109.8 . .
C40 C37 H37A 109.8 . .
N10 C37 H37B 109.8 . .
C40 C37 H37B 109.8 . .
H37A C37 H37B 108.3 . .
N10 C38 C45 109.5(3) . .
N10 C38 H38A 109.8 . .
C45 C38 H38A 109.8 . .
N10 C38 H38B 109.8 . .
C45 C38 H38B 109.8 . .
H38A C38 H38B 108.2 . .
N11 C39 C40 123.8(4) . .
N11 C39 H39 118.1 . .
C40 C39 H39 118.1 . .
C41 C40 C39 117.4(3) . .
C41 C40 C37 122.2(3) . .
C39 C40 C37 120.3(3) . .
C42 C41 C40 120.0(3) . .
C42 C41 H41 120.0 . .
C40 C41 H41 120.0 . .
C41 C42 C43 118.8(4) . .
C41 C42 H42 120.6 . .
C43 C42 H42 120.6 . .
N11 C43 C42 122.6(3) . .
N11 C43 H43 118.7 . .
C42 C43 H43 118.7 . .
N12 C44 C45 123.6(4) . .
N12 C44 H44 118.2 . .
C45 C44 H44 118.2 . .
C44 C45 C46 118.1(4) . .
C44 C45 C38 120.3(4) . .
C46 C45 C38 121.5(4) . .
C47 C46 C45 118.8(4) . .
C47 C46 H46 120.6 . .
C45 C46 H46 120.6 . .
C48 C47 C46 119.6(4) . .
C48 C47 H47 120.2 . .
C46 C47 H47 120.2 . .
N12 C48 C47 122.7(4) . .
N12 C48 H48 118.7 . .
C47 C48 H48 118.7 . .
O1 S1 O2 117.3(2) . .
O1 S1 O3 113.5(2) . .
O2 S1 O3 114.3(2) . .
O1 S1 C51 102.9(2) . .
O2 S1 C51 104.12(19) . .
O3 S1 C51 102.18(17) . .
S1 O1 Ag1 135.9(2) . .
F1 C51 F3 107.3(4) . .
F1 C51 F2 107.6(3) . .
F3 C51 F2 107.0(3) . .
F1 C51 S1 112.6(3) . .
F3 C51 S1 111.2(3) . .
F2 C51 S1 110.9(3) . .
O4 S2 O6 115.50(19) . .
O4 S2 O5 113.9(2) . .
O6 S2 O5 114.70(19) . .
O4 S2 C52 103.0(2) . .
O6 S2 C52 104.21(18) . .
O5 S2 C52 103.33(18) . .
F4 C52 F6 107.9(3) . .
F4 C52 F5 106.9(4) . .
F6 C52 F5 107.1(3) . .
F4 C52 S2 112.1(3) . .
F6 C52 S2 111.7(3) . .
F5 C52 S2 110.9(3) . .
O8 S3 O7 115.69(17) . .
O8 S3 O9 115.08(16) . .
O7 S3 O9 114.56(17) . .
O8 S3 C53 104.4(2) . .
O7 S3 C53 101.5(2) . .
O9 S3 C53 103.0(2) . .
F8 C53 F7 106.6(4) . .
F8 C53 F9 111.5(4) . .
F7 C53 F9 110.2(4) . .
F8 C53 S3 110.8(3) . .
F7 C53 S3 110.2(3) . .
F9 C53 S3 107.6(3) . .
O11 S4 O12 111.4(5) . .
O11 S4 O10 119.0(9) . .
O12 S4 O10 108.7(10) . .
O11 S4 C54 106.2(4) . .
O12 S4 C54 102.5(4) . .
O10 S4 C54 107.7(11) . .
F11 C54 F10 109.0(11) . .
F11 C54 F12 106.2(10) . .
F10 C54 F12 108.0(9) . .
F11 C54 S4 112.7(9) . .
F10 C54 S4 112.5(8) . .
F12 C54 S4 108.2(6) . .
O12' S4' O10' 112(2) . .
O12' S4' O11' 116.3(17) . .
O10' S4' O11' 111.5(5) . .
O12' S4' C54' 103.1(17) . .
O10' S4' C54' 108.8(7) . .
O11' S4' C54' 104.5(5) . .
F10' C54' F11' 109.8(15) . .
F10' C54' F12' 108.0(14) . .
F11' C54' F12' 104.7(14) . .
F10' C54' S4' 114.2(9) . .
F11' C54' S4' 111.2(12) . .
F12' C54' S4' 108.3(13) . .
H105 O21 H106 103.8 . .
H107 O22 H108 109.5 . .

loop_
_geom_bond_atom_site_label_1
_geom_bond_atom_site_label_2
_geom_bond_distance
_geom_bond_site_symmetry_2
Ag1 N8 2.264(3) .
Ag1 N1 2.284(2) .
Ag1 N5 2.320(3) .
Ag1 O1 2.523(3) .
Ag2 N9 2.267(3) 2_777
Ag2 N7 2.279(3) .
Ag2 N2 2.346(3) .
Ag3 N4 2.290(3) .
Ag3 N11 2.292(3) .
Ag3 N3 2.296(3) .
Ag4 N10 2.213(3) .
Ag4 N12 2.243(4) 2_665
Ag4 N6 2.311(3) .
N1 C1 1.469(4) .
N1 C2 1.482(4) .
N1 H101 0.9080 .
N2 C7 1.330(5) .
N2 C3 1.339(4) .
N3 C12 1.334(5) .
N3 C8 1.340(4) .
N4 C13 1.471(4) .
N4 C14 1.482(4) .
N4 H102 0.9135 .
N5 C19 1.332(5) .
N5 C15 1.340(4) .
N6 C24 1.324(6) .
N6 C20 1.339(5) .
N7 C25 1.474(4) .
N7 C26 1.484(4) .
N7 H103 0.9377 .
N8 C31 1.333(4) .
N8 C27 1.341(4) .
N9 C36 1.329(5) .
N9 C32 1.345(4) .
N9 Ag2 2.267(3) 2_777
N10 C37 1.483(4) .
N10 C38 1.488(4) .
N10 H104 0.9045 .
N11 C39 1.339(4) .
N11 C43 1.350(5) .
N12 C44 1.342(4) .
N12 C48 1.343(6) .
N12 Ag4 2.243(4) 2_665
C1 C4 1.518(5) .
C1 H1A 0.9700 .
C1 H1B 0.9700 .
C2 C9 1.496(5) .
C2 H2A 0.9700 .
C2 H2B 0.9700 .
C3 C4 1.384(5) .
C3 H3 0.9300 .
C4 C5 1.367(5) .
C5 C6 1.386(5) .
C5 H5 0.9300 .
C6 C7 1.375(6) .
C6 H6 0.9300 .
C7 H7 0.9300 .
C8 C9 1.392(4) .
C8 H8 0.9300 .
C9 C10 1.387(5) .
C10 C11 1.371(5) .
C10 H10 0.9300 .
C11 C12 1.384(5) .
C11 H11 0.9300 .
C12 H12 0.9300 .
C13 C16 1.512(4) .
C13 H13A 0.9700 .
C13 H13B 0.9700 .
C14 C21 1.500(5) .
C14 H14A 0.9700 .
C14 H14B 0.9700 .
C15 C16 1.393(5) .
C15 H15 0.9300 .
C16 C17 1.383(5) .
C17 C18 1.384(5) .
C17 H17 0.9300 .
C18 C19 1.367(5) .
C18 H18 0.9300 .
C19 H19 0.9300 .
C20 C21 1.371(5) .
C20 H20 0.9300 .
C21 C22 1.380(6) .
C22 C23 1.380(6) .
C22 H22 0.9300 .
C23 C24 1.375(7) .
C23 H23 0.9300 .
C24 H24 0.9300 .
C25 C28 1.511(5) .
C25 H25A 0.9700 .
C25 H25B 0.9700 .
C26 C33 1.502(5) .
C26 H26A 0.9700 .
C26 H26B 0.9700 .
C27 C28 1.380(5) .
C27 H27 0.9300 .
C28 C29 1.380(5) .
C29 C30 1.375(5) .
C29 H29 0.9300 .
C30 C31 1.386(5) .
C30 H30 0.9300 .
C31 H31 0.9300 .
C32 C33 1.396(4) .
C32 H32 0.9300 .
C33 C34 1.375(6) .
C34 C35 1.368(6) .
C34 H34 0.9300 .
C35 C36 1.402(5) .
C35 H35 0.9300 .
C36 H36 0.9300 .
C37 C40 1.501(5) .
C37 H37A 0.9700 .
C37 H37B 0.9700 .
C38 C45 1.497(5) .
C38 H38A 0.9700 .
C38 H38B 0.9700 .
C39 C40 1.392(5) .
C39 H39 0.9300 .
C40 C41 1.389(5) .
C41 C42 1.369(5) .
C41 H41 0.9300 .
C42 C43 1.390(5) .
C42 H42 0.9300 .
C43 H43 0.9300 .
C44 C45 1.376(5) .
C44 H44 0.9300 .
C45 C46 1.385(6) .
C46 C47 1.378(6) .
C46 H46 0.9300 .
C47 C48 1.368(7) .
C47 H47 0.9300 .
C48 H48 0.9300 .
S1 O1 1.416(4) .
S1 O2 1.426(3) .
S1 O3 1.442(3) .
S1 C51 1.833(4) .
F1 C51 1.303(5) .
F2 C51 1.315(5) .
F3 C51 1.304(4) .
S2 O4 1.422(3) .
S2 O6 1.432(3) .
S2 O5 1.438(3) .
S2 C52 1.801(4) .
F4 C52 1.330(5) .
F5 C52 1.335(5) .
F6 C52 1.333(5) .
S3 O8 1.428(3) .
S3 O7 1.438(3) .
S3 O9 1.463(3) .
S3 C53 1.809(5) .
F7 C53 1.345(6) .
F8 C53 1.331(5) .
F9 C53 1.353(6) .
S4 O11 1.384(7) .
S4 O12 1.451(8) .
S4 O10 1.53(3) .
S4 C54 1.813(10) .
F10 C54 1.311(15) .
F11 C54 1.289(15) .
F12 C54 1.368(12) .
S4' O12' 1.23(3) .
S4' O10' 1.414(9) .
S4' O11' 1.424(8) .
S4' C54' 1.866(14) .
F10' C54' 1.253(18) .
F11' C54' 1.32(2) .
F12' C54' 1.333(19) .
O21 H105 0.8855 .
O21 H106 0.9700 .
O22 H107 0.8100 .
O22 H108 0.8625 .
